data_4081657
loop_
_publ_author_name
'Nikitin, Kirill'
'M\"uller-Bunz, Helge'
'McGlinchey, Michael J.'

_publ_section_title
;
 Diels--Alder Reactions of 9-Ferrocenyl- and 9,10-Diferrocenylanthracene:
 Steric Control of 9,10- versus 1,4-Cycloaddition
;
_journal_issue 20
_journal_name_full Organometallics
_journal_page_first 6118
_journal_paper_doi 10.1021/om400762f
_journal_volume 32
_journal_year 2013
_chemical_formula_moiety 'C40 H32 Fe2 O4, C6 H12'
_chemical_formula_sum 'C46 H44 Fe2 O4'
_chemical_formula_weight 772.51
_chemical_name_systematic
; 
 ? 
;
_space_group_IT_number 14
_symmetry_cell_setting monoclinic
_symmetry_space_group_name_Hall '-P 2yn'
_symmetry_space_group_name_H-M 'P 1 21/n 1'
_atom_sites_solution_hydrogens geom
_atom_sites_solution_primary direct
_atom_sites_solution_secondary difmap
_audit_creation_method SHELXL-97
_cell_angle_alpha 90.00
_cell_angle_beta 99.437(2)
_cell_angle_gamma 90.00
_cell_formula_units_Z 4
_cell_length_a 11.5954(2)
_cell_length_b 9.5005(1)
_cell_length_c 32.1860(5)
_cell_measurement_reflns_used 44708
_cell_measurement_temperature 100(2)
_cell_measurement_theta_max 76.2299
_cell_measurement_theta_min 3.8613
_cell_volume 3497.69(9)
_computing_cell_refinement
;
CrysAlisPro, Oxford Diffraction Ltd.,
Version 1.171.33.55 (release 05-01-2010 CrysAlis171 .NET)
(compiled Jan  5 2010,16:28:46)
;
_computing_data_collection
;
CrysAlisPro, Oxford Diffraction Ltd.,
Version 1.171.33.55 (release 05-01-2010 CrysAlis171 .NET)
(compiled Jan  5 2010,16:28:46)
;
_computing_data_reduction
;
CrysAlisPro, Oxford Diffraction Ltd.,
Version 1.171.33.55 (release 05-01-2010 CrysAlis171 .NET)
(compiled Jan  5 2010,16:28:46)
;
_computing_structure_refinement 'SHELXL-97 (Sheldrick, 1997)'
_computing_structure_solution 'SHELXS-97 (Sheldrick, 1990)'
_diffrn_ambient_temperature 100(2)
_diffrn_detector_area_resol_mean 10.3196
_diffrn_measured_fraction_theta_full 0.993
_diffrn_measured_fraction_theta_max 0.994
_diffrn_measurement_device_type 'SuperNova, Dual, Cu at zero, Atlas'
_diffrn_measurement_method '\w scans'
_diffrn_radiation_monochromator mirror
_diffrn_radiation_source 'SuperNova (Cu) X-ray Source'
_diffrn_radiation_type CuK\a
_diffrn_radiation_wavelength 1.54184
_diffrn_reflns_av_R_equivalents 0.0556
_diffrn_reflns_av_sigmaI/netI 0.0261
_diffrn_reflns_limit_h_max 14
_diffrn_reflns_limit_h_min -13
_diffrn_reflns_limit_k_max 11
_diffrn_reflns_limit_k_min -11
_diffrn_reflns_limit_l_max 40
_diffrn_reflns_limit_l_min -40
_diffrn_reflns_number 93877
_diffrn_reflns_theta_full 76.43
_diffrn_reflns_theta_max 76.43
_diffrn_reflns_theta_min 3.89
_exptl_absorpt_coefficient_mu 7.020
_exptl_absorpt_correction_T_max 0.5430
_exptl_absorpt_correction_T_min 0.4194
_exptl_absorpt_correction_type multi-scan
_exptl_absorpt_process_details
; 
 SADABS v.2.10 (Bruker,2003) was used for absorption correction. 
 R(int) for selected reflections was 0.063 before and 0.052 after 
 correction. The ratio of minimum to maximum transmission is 0.772377. 
 The \l/2 correction factor is 0.0015.
;
_exptl_crystal_colour red
_exptl_crystal_density_diffrn 1.467
_exptl_crystal_density_method 'not measured'
_exptl_crystal_description block
_exptl_crystal_F_000 1616
_exptl_crystal_size_max 0.30
_exptl_crystal_size_mid 0.25
_exptl_crystal_size_min 0.10
_refine_diff_density_max 0.376
_refine_diff_density_min -0.437
_refine_diff_density_rms 0.060
_refine_ls_extinction_method none
_refine_ls_goodness_of_fit_ref 1.062
_refine_ls_hydrogen_treatment constr
_refine_ls_matrix_type full
_refine_ls_number_parameters 471
_refine_ls_number_reflns 7288
_refine_ls_number_restraints 0
_refine_ls_restrained_S_all 1.062
_refine_ls_R_factor_all 0.0329
_refine_ls_R_factor_gt 0.0317
_refine_ls_shift/su_max 0.001
_refine_ls_shift/su_mean 0.000
_refine_ls_structure_factor_coef Fsqd
_refine_ls_weighting_details 'calc w=1/[\s^2^(Fo^2^)+(0.0427P)^2^+2.6748P] where P=(Fo^2^+2Fc^2^)/3'
_refine_ls_weighting_scheme calc
_refine_ls_wR_factor_gt 0.0827
_refine_ls_wR_factor_ref 0.0834
_reflns_number_gt 7002
_reflns_number_total 7288
_reflns_threshold_expression I>2\s(I)
_cod_data_source_file om400762f_si_002.cif
_cod_data_source_block mjm352(17)
_cod_original_sg_symbol_H-M 'P 21/n'
_cod_database_code 4081657

loop_
_symmetry_equiv_pos_as_xyz
'x, y, z'
'-x+1/2, y+1/2, -z+1/2'
'-x, -y, -z'
'x-1/2, -y-1/2, z-1/2'

loop_
_atom_site_label
_atom_site_type_symbol
_atom_site_fract_x
_atom_site_fract_y
_atom_site_fract_z
_atom_site_U_iso_or_equiv
_atom_site_adp_type
_atom_site_occupancy
_atom_site_symmetry_multiplicity
_atom_site_calc_flag
_atom_site_refinement_flags
Fe1 Fe 0.66372(2) 0.43395(3) 0.187147(7) 0.01146(7) Uani 1 1 d .
C1 C 0.72437(15) 0.23062(18) 0.18938(6) 0.0181(3) Uani 1 1 d .
H1 H 0.6911 0.1546 0.1723 0.022 Uiso 1 1 calc R
C2 C 0.69518(15) 0.27027(18) 0.22902(5) 0.0176(3) Uani 1 1 d .
H2 H 0.6393 0.2254 0.2431 0.021 Uiso 1 1 calc R
C3 C 0.76494(15) 0.38959(19) 0.24380(5) 0.0198(4) Uani 1 1 d .
H3 H 0.7635 0.4382 0.2695 0.024 Uiso 1 1 calc R
C4 C 0.83677(15) 0.4230(2) 0.21343(6) 0.0222(4) Uani 1 1 d .
H4 H 0.8917 0.4978 0.2153 0.027 Uiso 1 1 calc R
C5 C 0.81202(15) 0.3246(2) 0.17971(6) 0.0221(4) Uani 1 1 d .
H5 H 0.8476 0.3222 0.1551 0.026 Uiso 1 1 calc R
C6 C 0.51483(14) 0.45630(17) 0.14127(5) 0.0124(3) Uani 1 1 d .
C7 C 0.49223(15) 0.49969(17) 0.18185(5) 0.0140(3) Uani 1 1 d .
H7 H 0.4343 0.4610 0.1962 0.017 Uiso 1 1 calc R
C8 C 0.57098(15) 0.61036(18) 0.19709(5) 0.0162(3) Uani 1 1 d .
H8 H 0.5743 0.6583 0.2232 0.019 Uiso 1 1 calc R
C9 C 0.64357(15) 0.63615(18) 0.16642(5) 0.0175(3) Uani 1 1 d .
H9 H 0.7036 0.7050 0.1683 0.021 Uiso 1 1 calc R
C10 C 0.61049(15) 0.54059(18) 0.13235(5) 0.0158(3) Uani 1 1 d .
H10 H 0.6459 0.5339 0.1078 0.019 Uiso 1 1 calc R
C11 C 0.44105(13) 0.35934(16) 0.11144(5) 0.0110(3) Uani 1 1 d .
C12 C 0.39867(14) 0.40799(17) 0.06897(5) 0.0115(3) Uani 1 1 d .
C13 C 0.41942(14) 0.54732(17) 0.05568(5) 0.0142(3) Uani 1 1 d .
H13 H 0.4614 0.6109 0.0753 0.017 Uiso 1 1 calc R
C14 C 0.38055(14) 0.59253(17) 0.01531(5) 0.0147(3) Uani 1 1 d .
H14 H 0.3967 0.6857 0.0073 0.018 Uiso 1 1 calc R
C15 C 0.31690(15) 0.50091(17) -0.01405(5) 0.0152(3) Uani 1 1 d .
H15 H 0.2905 0.5319 -0.0421 0.018 Uiso 1 1 calc R
C16 C 0.29268(14) 0.36658(17) -0.00242(5) 0.0131(3) Uani 1 1 d .
H16 H 0.2496 0.3057 -0.0227 0.016 Uiso 1 1 calc R
C17 C 0.33058(13) 0.31618(16) 0.03927(5) 0.0110(3) Uani 1 1 d .
C18 C 0.29758(13) 0.17816(16) 0.05185(5) 0.0105(3) Uani 1 1 d .
C19 C 0.32824(13) 0.14364(16) 0.09371(5) 0.0112(3) Uani 1 1 d .
C20 C 0.40320(13) 0.22973(17) 0.12260(5) 0.0113(3) Uani 1 1 d .
C21 C 0.28834(14) 0.01194(17) 0.11513(5) 0.0126(3) Uani 1 1 d .
H21 H 0.2321 -0.0471 0.0956 0.015 Uiso 1 1 calc R
C22 C 0.40028(15) -0.06707(17) 0.13315(5) 0.0150(3) Uani 1 1 d .
H22 H 0.4152 -0.1618 0.1262 0.018 Uiso 1 1 calc R
C23 C 0.47429(15) 0.01003(18) 0.15947(5) 0.0155(3) Uani 1 1 d .
H23 H 0.5479 -0.0242 0.1730 0.019 Uiso 1 1 calc R
C24 C 0.43075(14) 0.15971(17) 0.16618(5) 0.0128(3) Uani 1 1 d .
H24 H 0.4870 0.2154 0.1867 0.015 Uiso 1 1 calc R
C25 C 0.31145(14) 0.14301(17) 0.17979(5) 0.0134(3) Uani 1 1 d .
C27 C 0.29329(14) 0.20557(17) 0.22046(5) 0.0148(3) Uani 1 1 d .
O1 O 0.36981(11) 0.21093(16) 0.25064(4) 0.0266(3) Uani 1 1 d .
O2 O 0.18527(11) 0.25422(14) 0.21955(4) 0.0203(3) Uani 1 1 d .
C28 C 0.15960(17) 0.3091(2) 0.25906(6) 0.0248(4) Uani 1 1 d .
H28A H 0.1618 0.2322 0.2795 0.037 Uiso 1 1 calc R
H28B H 0.0817 0.3520 0.2544 0.037 Uiso 1 1 calc R
H28C H 0.2180 0.3802 0.2700 0.037 Uiso 1 1 calc R
C26 C 0.23672(14) 0.06575(17) 0.15301(5) 0.0135(3) Uani 1 1 d .
C29 C 0.11267(15) 0.03168(18) 0.15542(5) 0.0151(3) Uani 1 1 d .
O3 O 0.03543(12) 0.04047(18) 0.12583(4) 0.0293(3) Uani 1 1 d .
O4 O 0.09848(11) -0.01441(13) 0.19333(4) 0.0185(3) Uani 1 1 d .
C30 C -0.02066(16) -0.0470(2) 0.19767(6) 0.0234(4) Uani 1 1 d .
H30A H -0.0681 0.0387 0.1936 0.035 Uiso 1 1 calc R
H30B H -0.0224 -0.0848 0.2259 0.035 Uiso 1 1 calc R
H30C H -0.0523 -0.1171 0.1765 0.035 Uiso 1 1 calc R
Fe2 Fe 0.26429(2) -0.00040(3) -0.036148(7) 0.00955(7) Uani 1 1 d .
C31 C 0.23428(14) 0.07384(17) 0.02209(5) 0.0112(3) Uani 1 1 d .
C32 C 0.13305(13) 0.09214(18) -0.00980(5) 0.0126(3) Uani 1 1 d .
H32 H 0.0960 0.1793 -0.0180 0.015 Uiso 1 1 calc R
C33 C 0.09752(14) -0.04249(18) -0.02704(5) 0.0141(3) Uani 1 1 d .
H33 H 0.0326 -0.0603 -0.0485 0.017 Uiso 1 1 calc R
C34 C 0.17605(14) -0.14519(17) -0.00653(5) 0.0137(3) Uani 1 1 d .
H34 H 0.1725 -0.2437 -0.0117 0.016 Uiso 1 1 calc R
C35 C 0.26107(14) -0.07414(17) 0.02322(5) 0.0119(3) Uani 1 1 d .
H35 H 0.3249 -0.1174 0.0409 0.014 Uiso 1 1 calc R
C36 C 0.39775(15) 0.10707(19) -0.05694(5) 0.0177(3) Uani 1 1 d .
H36 H 0.4415 0.1828 -0.0430 0.021 Uiso 1 1 calc R
C37 C 0.29221(15) 0.11912(19) -0.08634(5) 0.0176(3) Uani 1 1 d .
H37 H 0.2531 0.2043 -0.0955 0.021 Uiso 1 1 calc R
C38 C 0.25546(15) -0.0192(2) -0.09971(5) 0.0176(3) Uani 1 1 d .
H38 H 0.1876 -0.0424 -0.1193 0.021 Uiso 1 1 calc R
C39 C 0.33865(15) -0.11638(19) -0.07853(5) 0.0172(3) Uani 1 1 d .
H39 H 0.3359 -0.2158 -0.0816 0.021 Uiso 1 1 calc R
C40 C 0.42622(15) -0.0387(2) -0.05210(5) 0.0170(3) Uani 1 1 d .
H40 H 0.4922 -0.0771 -0.0343 0.020 Uiso 1 1 calc R
C41 C 0.1529(2) 0.6603(2) 0.12652(7) 0.0394(5) Uani 1 1 d .
H41A H 0.2305 0.6401 0.1189 0.047 Uiso 1 1 calc R
H41B H 0.1606 0.7438 0.1452 0.047 Uiso 1 1 calc R
C42 C 0.1134(3) 0.5355(3) 0.14988(7) 0.0420(6) Uani 1 1 d .
H42A H 0.0401 0.5595 0.1603 0.050 Uiso 1 1 calc R
H42B H 0.1737 0.5133 0.1745 0.050 Uiso 1 1 calc R
C43 C 0.0931(2) 0.4070(2) 0.12129(9) 0.0419(6) Uani 1 1 d .
H43A H 0.0612 0.3295 0.1366 0.050 Uiso 1 1 calc R
H43B H 0.1687 0.3754 0.1141 0.050 Uiso 1 1 calc R
C44 C 0.0087(2) 0.4384(3) 0.08086(10) 0.0508(7) Uani 1 1 d .
H44A H 0.0032 0.3552 0.0621 0.061 Uiso 1 1 calc R
H44B H -0.0701 0.4571 0.0877 0.061 Uiso 1 1 calc R
C45 C 0.0489(2) 0.5646(2) 0.05819(7) 0.0405(6) Uani 1 1 d .
H45A H 0.1233 0.5417 0.0485 0.049 Uiso 1 1 calc R
H45B H -0.0101 0.5862 0.0331 0.049 Uiso 1 1 calc R
C46 C 0.0662(2) 0.6925(2) 0.08661(7) 0.0336(5) Uani 1 1 d .
H46A H -0.0097 0.7210 0.0943 0.040 Uiso 1 1 calc R
H46B H 0.0959 0.7718 0.0714 0.040 Uiso 1 1 calc R

loop_
_atom_site_aniso_label
_atom_site_aniso_U_11
_atom_site_aniso_U_22
_atom_site_aniso_U_33
_atom_site_aniso_U_23
_atom_site_aniso_U_13
_atom_site_aniso_U_12
Fe1 0.00942(13) 0.01423(13) 0.01043(12) -0.00152(9) 0.00073(9) 0.00005(9)
C1 0.0154(8) 0.0160(8) 0.0220(8) -0.0021(7) 0.0003(7) 0.0049(6)
C2 0.0165(8) 0.0185(8) 0.0162(8) 0.0029(6) -0.0018(6) 0.0047(6)
C3 0.0172(8) 0.0219(9) 0.0170(8) -0.0017(7) -0.0070(6) 0.0050(7)
C4 0.0094(8) 0.0242(9) 0.0306(10) -0.0034(7) -0.0038(7) 0.0016(7)
C5 0.0133(8) 0.0263(9) 0.0273(9) -0.0031(7) 0.0052(7) 0.0038(7)
C6 0.0110(7) 0.0140(7) 0.0114(7) 0.0010(6) -0.0006(6) 0.0009(6)
C7 0.0111(8) 0.0165(8) 0.0142(8) -0.0009(6) 0.0021(6) 0.0021(6)
C8 0.0168(8) 0.0149(8) 0.0155(8) -0.0034(6) -0.0013(6) 0.0027(6)
C9 0.0180(8) 0.0147(8) 0.0182(8) 0.0012(6) -0.0020(6) -0.0039(6)
C10 0.0168(8) 0.0187(8) 0.0114(7) 0.0020(6) 0.0006(6) -0.0039(7)
C11 0.0083(7) 0.0141(7) 0.0110(7) -0.0014(6) 0.0030(5) 0.0012(6)
C12 0.0100(7) 0.0146(7) 0.0105(7) -0.0002(6) 0.0034(6) 0.0017(6)
C13 0.0123(8) 0.0149(8) 0.0151(8) -0.0018(6) 0.0019(6) -0.0007(6)
C14 0.0155(8) 0.0127(7) 0.0163(8) 0.0021(6) 0.0039(6) 0.0011(6)
C15 0.0156(8) 0.0180(8) 0.0118(7) 0.0026(6) 0.0021(6) 0.0030(6)
C16 0.0136(8) 0.0155(8) 0.0102(7) -0.0014(6) 0.0016(6) 0.0011(6)
C17 0.0091(7) 0.0134(7) 0.0113(7) -0.0007(6) 0.0042(6) 0.0025(6)
C18 0.0076(7) 0.0145(7) 0.0101(7) -0.0013(6) 0.0036(5) 0.0017(6)
C19 0.0097(7) 0.0127(7) 0.0120(7) -0.0006(6) 0.0047(6) 0.0015(6)
C20 0.0095(7) 0.0155(7) 0.0092(7) 0.0001(6) 0.0027(6) 0.0019(6)
C21 0.0131(8) 0.0145(8) 0.0102(7) 0.0003(6) 0.0022(6) -0.0021(6)
C22 0.0175(8) 0.0140(8) 0.0148(7) 0.0025(6) 0.0065(6) 0.0012(6)
C23 0.0137(8) 0.0186(8) 0.0148(8) 0.0042(6) 0.0043(6) 0.0022(6)
C24 0.0122(7) 0.0161(8) 0.0101(7) 0.0014(6) 0.0017(6) -0.0003(6)
C25 0.0138(8) 0.0163(8) 0.0102(7) 0.0026(6) 0.0020(6) 0.0004(6)
C27 0.0143(8) 0.0166(8) 0.0140(7) 0.0002(6) 0.0041(6) -0.0030(6)
O1 0.0196(6) 0.0447(8) 0.0147(6) -0.0078(6) 0.0000(5) 0.0013(6)
O2 0.0178(6) 0.0270(6) 0.0162(6) -0.0063(5) 0.0038(5) 0.0026(5)
C28 0.0218(9) 0.0330(10) 0.0213(9) -0.0107(8) 0.0088(7) -0.0013(8)
C26 0.0136(8) 0.0160(8) 0.0112(7) 0.0028(6) 0.0027(6) -0.0001(6)
C29 0.0150(8) 0.0190(8) 0.0114(7) -0.0006(6) 0.0028(6) -0.0022(6)
O3 0.0156(6) 0.0550(9) 0.0161(6) 0.0063(6) -0.0011(5) -0.0068(6)
O4 0.0124(6) 0.0276(7) 0.0162(6) 0.0058(5) 0.0043(5) -0.0024(5)
C30 0.0136(8) 0.0368(11) 0.0214(9) 0.0082(8) 0.0080(7) -0.0006(8)
Fe2 0.00704(12) 0.01436(13) 0.00769(12) -0.00146(9) 0.00251(9) -0.00073(9)
C31 0.0094(7) 0.0163(8) 0.0090(7) -0.0002(6) 0.0051(6) -0.0004(6)
C32 0.0079(7) 0.0193(8) 0.0115(7) -0.0010(6) 0.0046(6) 0.0006(6)
C33 0.0089(7) 0.0237(8) 0.0105(7) -0.0023(6) 0.0039(6) -0.0035(6)
C34 0.0137(8) 0.0168(8) 0.0116(7) -0.0016(6) 0.0053(6) -0.0049(6)
C35 0.0126(8) 0.0149(8) 0.0086(7) -0.0003(6) 0.0034(6) -0.0004(6)
C36 0.0148(8) 0.0243(9) 0.0163(8) -0.0020(7) 0.0095(6) -0.0063(7)
C37 0.0189(8) 0.0235(9) 0.0125(7) 0.0050(6) 0.0088(6) 0.0013(7)
C38 0.0150(8) 0.0306(9) 0.0083(7) -0.0027(6) 0.0050(6) -0.0005(7)
C39 0.0172(8) 0.0217(8) 0.0150(8) -0.0053(6) 0.0091(6) 0.0011(7)
C40 0.0095(8) 0.0284(9) 0.0146(8) -0.0015(7) 0.0061(6) 0.0015(7)
C41 0.0530(14) 0.0276(11) 0.0332(11) 0.0002(9) -0.0064(10) -0.0086(10)
C42 0.0619(17) 0.0355(12) 0.0284(11) 0.0075(10) 0.0065(11) 0.0052(11)
C43 0.0388(13) 0.0269(11) 0.0557(15) 0.0086(10) -0.0051(11) -0.0002(9)
C44 0.0447(15) 0.0276(12) 0.0694(18) -0.0017(11) -0.0226(13) -0.0079(10)
C45 0.0505(15) 0.0367(12) 0.0302(11) -0.0034(9) -0.0052(10) 0.0057(10)
C46 0.0431(13) 0.0274(10) 0.0292(10) 0.0038(8) 0.0025(9) -0.0040(9)

loop_
_atom_type_symbol
_atom_type_description
_atom_type_scat_dispersion_real
_atom_type_scat_dispersion_imag
_atom_type_scat_source
C C 0.0181 0.0091 'International Tables Vol C Tables 4.2.6.8 and 6.1.1.4'
H H 0.0000 0.0000 'International Tables Vol C Tables 4.2.6.8 and 6.1.1.4'
O O 0.0492 0.0322 'International Tables Vol C Tables 4.2.6.8 and 6.1.1.4'
Fe Fe -1.1336 3.1974 'International Tables Vol C Tables 4.2.6.8 and 6.1.1.4'

loop_
_geom_angle_atom_site_label_1
_geom_angle_atom_site_label_2
_geom_angle_atom_site_label_3
_geom_angle
C9 Fe1 C10 41.00(7)
C9 Fe1 C3 120.36(7)
C10 Fe1 C3 157.18(7)
C9 Fe1 C8 40.73(7)
C10 Fe1 C8 68.64(7)
C3 Fe1 C8 105.61(7)
C9 Fe1 C4 103.63(7)
C10 Fe1 C4 121.29(8)
C3 Fe1 C4 40.61(8)
C8 Fe1 C4 118.81(7)
C9 Fe1 C2 158.42(7)
C10 Fe1 C2 160.18(7)
C3 Fe1 C2 40.82(7)
C8 Fe1 C2 124.07(7)
C4 Fe1 C2 68.49(7)
C9 Fe1 C1 156.96(7)
C10 Fe1 C1 123.43(7)
C3 Fe1 C1 68.38(7)
C8 Fe1 C1 162.13(7)
C4 Fe1 C1 68.33(7)
C2 Fe1 C1 40.58(7)
C9 Fe1 C5 119.48(8)
C10 Fe1 C5 106.89(7)
C3 Fe1 C5 68.34(7)
C8 Fe1 C5 154.64(7)
C4 Fe1 C5 40.63(7)
C2 Fe1 C5 68.37(7)
C1 Fe1 C5 40.59(7)
C9 Fe1 C7 68.28(7)
C10 Fe1 C7 68.14(7)
C3 Fe1 C7 122.71(7)
C8 Fe1 C7 40.60(6)
C4 Fe1 C7 156.14(7)
C2 Fe1 C7 110.41(7)
C1 Fe1 C7 127.40(7)
C5 Fe1 C7 162.89(7)
C9 Fe1 C6 68.61(6)
C10 Fe1 C6 40.63(6)
C3 Fe1 C6 159.71(7)
C8 Fe1 C6 68.45(6)
C4 Fe1 C6 159.47(7)
C2 Fe1 C6 125.35(7)
C1 Fe1 C6 111.03(7)
C5 Fe1 C6 125.35(7)
C7 Fe1 C6 40.38(6)
C2 C1 C5 108.23(15)
C2 C1 Fe1 69.63(10)
C5 C1 Fe1 69.83(10)
C2 C1 H1 125.9
C5 C1 H1 125.9
Fe1 C1 H1 126.2
C1 C2 C3 107.69(16)
C1 C2 Fe1 69.79(10)
C3 C2 Fe1 69.34(10)
C1 C2 H2 126.2
C3 C2 H2 126.2
Fe1 C2 H2 126.3
C4 C3 C2 108.17(16)
C4 C3 Fe1 69.86(10)
C2 C3 Fe1 69.84(9)
C4 C3 H3 125.9
C2 C3 H3 125.9
Fe1 C3 H3 126.0
C3 C4 C5 108.08(16)
C3 C4 Fe1 69.53(10)
C5 C4 Fe1 69.97(10)
C3 C4 H4 126.0
C5 C4 H4 126.0
Fe1 C4 H4 126.1
C4 C5 C1 107.83(16)
C4 C5 Fe1 69.39(10)
C1 C5 Fe1 69.58(10)
C4 C5 H5 126.1
C1 C5 H5 126.1
Fe1 C5 H5 126.5
C7 C6 C10 106.53(14)
C7 C6 C11 126.26(15)
C10 C6 C11 126.55(15)
C7 C6 Fe1 68.83(9)
C10 C6 Fe1 67.79(9)
C11 C6 Fe1 135.29(11)
C8 C7 C6 108.83(15)
C8 C7 Fe1 68.95(9)
C6 C7 Fe1 70.78(9)
C8 C7 H7 125.6
C6 C7 H7 125.6
Fe1 C7 H7 126.3
C9 C8 C7 107.91(14)
C9 C8 Fe1 69.25(10)
C7 C8 Fe1 70.45(9)
C9 C8 H8 126.0
C7 C8 H8 126.0
Fe1 C8 H8 125.8
C8 C9 C10 108.01(15)
C8 C9 Fe1 70.02(10)
C10 C9 Fe1 69.70(10)
C8 C9 H9 126.0
C10 C9 H9 126.0
Fe1 C9 H9 125.9
C9 C10 C6 108.70(15)
C9 C10 Fe1 69.30(9)
C6 C10 Fe1 71.58(9)
C9 C10 H10 125.6
C6 C10 H10 125.6
Fe1 C10 H10 125.1
C20 C11 C12 117.27(14)
C20 C11 C6 123.93(14)
C12 C11 C6 118.62(14)
C13 C12 C17 117.88(14)
C13 C12 C11 122.11(14)
C17 C12 C11 119.98(14)
C14 C13 C12 122.00(15)
C14 C13 H13 119.0
C12 C13 H13 119.0
C13 C14 C15 119.90(15)
C13 C14 H14 120.1
C15 C14 H14 120.1
C16 C15 C14 120.15(15)
C16 C15 H15 119.9
C14 C15 H15 119.9
C15 C16 C17 121.62(15)
C15 C16 H16 119.2
C17 C16 H16 119.2
C16 C17 C12 118.37(14)
C16 C17 C18 120.99(14)
C12 C17 C18 120.59(14)
C19 C18 C17 116.99(14)
C19 C18 C31 119.56(14)
C17 C18 C31 123.45(13)
C18 C19 C20 122.35(15)
C18 C19 C21 125.82(14)
C20 C19 C21 111.82(13)
C11 C20 C19 122.10(14)
C11 C20 C24 126.74(14)
C19 C20 C24 111.14(14)
C22 C21 C26 106.27(13)
C22 C21 C19 105.71(13)
C26 C21 C19 105.73(13)
C22 C21 H21 112.8
C26 C21 H21 112.8
C19 C21 H21 112.8
C23 C22 C21 113.08(14)
C23 C22 H22 123.5
C21 C22 H22 123.5
C22 C23 C24 114.12(15)
C22 C23 H23 122.9
C24 C23 H23 122.9
C25 C24 C23 106.16(13)
C25 C24 C20 104.14(12)
C23 C24 C20 107.22(13)
C25 C24 H24 112.9
C23 C24 H24 112.9
C20 C24 H24 112.9
C26 C25 C27 128.17(15)
C26 C25 C24 113.21(14)
C27 C25 C24 118.55(14)
O1 C27 O2 124.68(16)
O1 C27 C25 122.43(16)
O2 C27 C25 112.90(14)
C27 O2 C28 115.69(13)
O2 C28 H28A 109.5
O2 C28 H28B 109.5
H28A C28 H28B 109.5
O2 C28 H28C 109.5
H28A C28 H28C 109.5
H28B C28 H28C 109.5
C25 C26 C29 127.98(15)
C25 C26 C21 113.57(15)
C29 C26 C21 118.42(14)
O3 C29 O4 124.22(16)
O3 C29 C26 123.10(15)
O4 C29 C26 112.62(14)
C29 O4 C30 115.01(13)
O4 C30 H30A 109.5
O4 C30 H30B 109.5
H30A C30 H30B 109.5
O4 C30 H30C 109.5
H30A C30 H30C 109.5
H30B C30 H30C 109.5
C38 Fe2 C35 154.61(7)
C38 Fe2 C34 117.58(7)
C35 Fe2 C34 40.90(6)
C38 Fe2 C33 103.53(7)
C35 Fe2 C33 68.61(6)
C34 Fe2 C33 40.73(7)
C38 Fe2 C37 40.88(7)
C35 Fe2 C37 163.81(7)
C34 Fe2 C37 154.17(7)
C33 Fe2 C37 119.92(7)
C38 Fe2 C39 40.80(7)
C35 Fe2 C39 120.83(7)
C34 Fe2 C39 104.25(7)
C33 Fe2 C39 120.11(7)
C37 Fe2 C39 68.55(7)
C38 Fe2 C36 68.50(7)
C35 Fe2 C36 127.27(7)
C34 Fe2 C36 161.53(7)
C33 Fe2 C36 157.69(7)
C37 Fe2 C36 40.65(7)
C39 Fe2 C36 68.23(7)
C38 Fe2 C32 122.15(7)
C35 Fe2 C32 68.44(6)
C34 Fe2 C32 68.54(6)
C33 Fe2 C32 40.77(6)
C37 Fe2 C32 108.19(7)
C39 Fe2 C32 157.55(7)
C36 Fe2 C32 124.70(7)
C38 Fe2 C40 68.42(7)
C35 Fe2 C40 109.28(7)
C34 Fe2 C40 123.00(7)
C33 Fe2 C40 157.66(7)
C37 Fe2 C40 68.40(7)
C39 Fe2 C40 40.42(7)
C36 Fe2 C40 40.58(7)
C32 Fe2 C40 160.93(7)
C38 Fe2 C31 160.61(7)
C35 Fe2 C31 40.80(6)
C34 Fe2 C31 68.76(6)
C33 Fe2 C31 68.63(6)
C37 Fe2 C31 126.46(7)
C39 Fe2 C31 158.50(7)
C36 Fe2 C31 111.73(7)
C32 Fe2 C31 40.61(6)
C40 Fe2 C31 125.29(6)
C32 C31 C35 106.48(14)
C32 C31 C18 129.70(14)
C35 C31 C18 123.62(14)
C32 C31 Fe2 68.65(9)
C35 C31 Fe2 67.97(8)
C18 C31 Fe2 131.88(11)
C33 C32 C31 108.60(14)
C33 C32 Fe2 69.07(9)
C31 C32 Fe2 70.74(9)
C33 C32 H32 125.7
C31 C32 H32 125.7
Fe2 C32 H32 126.1
C34 C33 C32 108.21(14)
C34 C33 Fe2 69.60(9)
C32 C33 Fe2 70.16(9)
C34 C33 H33 125.9
C32 C33 H33 125.9
Fe2 C33 H33 125.9
C33 C34 C35 107.85(14)
C33 C34 Fe2 69.67(9)
C35 C34 Fe2 69.54(9)
C33 C34 H34 126.1
C35 C34 H34 126.1
Fe2 C34 H34 126.3
C34 C35 C31 108.84(14)
C34 C35 Fe2 69.56(9)
C31 C35 Fe2 71.23(9)
C34 C35 H35 125.6
C31 C35 H35 125.6
Fe2 C35 H35 125.2
C37 C36 C40 107.99(15)
C37 C36 Fe2 69.22(9)
C40 C36 Fe2 69.83(10)
C37 C36 H36 126.0
C40 C36 H36 126.0
Fe2 C36 H36 126.5
C36 C37 C38 107.96(15)
C36 C37 Fe2 70.13(9)
C38 C37 Fe2 69.41(10)
C36 C37 H37 126.0
C38 C37 H37 126.0
Fe2 C37 H37 126.0
C39 C38 C37 107.90(15)
C39 C38 Fe2 70.01(9)
C37 C38 Fe2 69.71(9)
C39 C38 H38 126.1
C37 C38 H38 126.1
Fe2 C38 H38 125.8
C40 C39 C38 108.14(16)
C40 C39 Fe2 70.10(9)
C38 C39 Fe2 69.18(9)
C40 C39 H39 125.9
C38 C39 H39 125.9
Fe2 C39 H39 126.4
C39 C40 C36 108.01(15)
C39 C40 Fe2 69.47(9)
C36 C40 Fe2 69.58(10)
C39 C40 H40 126.0
C36 C40 H40 126.0
Fe2 C40 H40 126.5
C42 C41 C46 111.4(2)
C42 C41 H41A 109.4
C46 C41 H41A 109.4
C42 C41 H41B 109.4
C46 C41 H41B 109.4
H41A C41 H41B 108.0
C41 C42 C43 110.9(2)
C41 C42 H42A 109.5
C43 C42 H42A 109.5
C41 C42 H42B 109.5
C43 C42 H42B 109.5
H42A C42 H42B 108.0
C42 C43 C44 111.9(2)
C42 C43 H43A 109.2
C44 C43 H43A 109.2
C42 C43 H43B 109.2
C44 C43 H43B 109.2
H43A C43 H43B 107.9
C45 C44 C43 111.1(2)
C45 C44 H44A 109.4
C43 C44 H44A 109.4
C45 C44 H44B 109.4
C43 C44 H44B 109.4
H44A C44 H44B 108.0
C46 C45 C44 111.4(2)
C46 C45 H45A 109.3
C44 C45 H45A 109.3
C46 C45 H45B 109.3
C44 C45 H45B 109.3
H45A C45 H45B 108.0
C45 C46 C41 110.55(19)
C45 C46 H46A 109.5
C41 C46 H46A 109.5
C45 C46 H46B 109.5
C41 C46 H46B 109.5
H46A C46 H46B 108.1

loop_
_geom_bond_atom_site_label_1
_geom_bond_atom_site_label_2
_geom_bond_distance
Fe1 C9 2.0344(17)
Fe1 C10 2.0398(16)
Fe1 C3 2.0441(17)
Fe1 C8 2.0446(17)
Fe1 C4 2.0486(17)
Fe1 C2 2.0508(17)
Fe1 C1 2.0530(17)
Fe1 C5 2.0563(18)
Fe1 C7 2.0644(17)
Fe1 C6 2.0904(16)
C1 C2 1.423(2)
C1 C5 1.425(3)
C1 H1 0.9500
C2 C3 1.428(2)
C2 H2 0.9500
C3 C4 1.420(3)
C3 H3 0.9500
C4 C5 1.425(3)
C4 H4 0.9500
C5 H5 0.9500
C6 C7 1.434(2)
C6 C10 1.435(2)
C6 C11 1.494(2)
C7 C8 1.426(2)
C7 H7 0.9500
C8 C9 1.420(2)
C8 H8 0.9500
C9 C10 1.427(2)
C9 H9 0.9500
C10 H10 0.9500
C11 C20 1.375(2)
C11 C12 1.451(2)
C12 C13 1.424(2)
C12 C17 1.432(2)
C13 C14 1.373(2)
C13 H13 0.9500
C14 C15 1.402(2)
C14 H14 0.9500
C15 C16 1.372(2)
C15 H15 0.9500
C16 C17 1.425(2)
C16 H16 0.9500
C17 C18 1.442(2)
C18 C19 1.376(2)
C18 C31 1.486(2)
C19 C20 1.423(2)
C19 C21 1.536(2)
C20 C24 1.538(2)
C21 C22 1.529(2)
C21 C26 1.531(2)
C21 H21 1.0000
C22 C23 1.324(2)
C22 H22 0.9500
C23 C24 1.536(2)
C23 H23 0.9500
C24 C25 1.526(2)
C24 H24 1.0000
C25 C26 1.337(2)
C25 C27 1.484(2)
C27 O1 1.205(2)
C27 O2 1.331(2)
O2 C28 1.450(2)
C28 H28A 0.9800
C28 H28B 0.9800
C28 H28C 0.9800
C26 C29 1.489(2)
C29 O3 1.198(2)
C29 O4 1.332(2)
O4 C30 1.445(2)
C30 H30A 0.9800
C30 H30B 0.9800
C30 H30C 0.9800
Fe2 C38 2.0393(16)
Fe2 C35 2.0412(15)
Fe2 C34 2.0416(16)
Fe2 C33 2.0424(16)
Fe2 C37 2.0434(16)
Fe2 C39 2.0504(16)
Fe2 C36 2.0554(17)
Fe2 C32 2.0569(16)
Fe2 C40 2.0587(17)
Fe2 C31 2.0848(15)
C31 C32 1.438(2)
C31 C35 1.439(2)
C32 C33 1.428(2)
C32 H32 0.9500
C33 C34 1.421(2)
C33 H33 0.9500
C34 C35 1.426(2)
C34 H34 0.9500
C35 H35 0.9500
C36 C37 1.424(2)
C36 C40 1.427(3)
C36 H36 0.9500
C37 C38 1.426(3)
C37 H37 0.9500
C38 C39 1.426(2)
C38 H38 0.9500
C39 C40 1.420(2)
C39 H39 0.9500
C40 H40 0.9500
C41 C42 1.515(3)
C41 C46 1.527(3)
C41 H41A 0.9900
C41 H41B 0.9900
C42 C43 1.523(4)
C42 H42A 0.9900
C42 H42B 0.9900
C43 C44 1.524(3)
C43 H43A 0.9900
C43 H43B 0.9900
C44 C45 1.516(4)
C44 H44A 0.9900
C44 H44B 0.9900
C45 C46 1.515(3)
C45 H45A 0.9900
C45 H45B 0.9900
C46 H46A 0.9900
C46 H46B 0.9900

loop_
_geom_torsion_atom_site_label_1
_geom_torsion_atom_site_label_2
_geom_torsion_atom_site_label_3
_geom_torsion_atom_site_label_4
_geom_torsion
C9 Fe1 C1 C2 155.16(16)
C10 Fe1 C1 C2 -164.16(10)
C3 Fe1 C1 C2 37.95(10)
C8 Fe1 C1 C2 -35.4(3)
C4 Fe1 C1 C2 81.79(11)
C5 Fe1 C1 C2 119.47(15)
C7 Fe1 C1 C2 -77.43(12)
C6 Fe1 C1 C2 -120.26(10)
C9 Fe1 C1 C5 35.7(2)
C10 Fe1 C1 C5 76.37(12)
C3 Fe1 C1 C5 -81.52(11)
C8 Fe1 C1 C5 -154.9(2)
C4 Fe1 C1 C5 -37.68(11)
C2 Fe1 C1 C5 -119.47(15)
C7 Fe1 C1 C5 163.10(10)
C6 Fe1 C1 C5 120.27(11)
C5 C1 C2 C3 0.17(19)
Fe1 C1 C2 C3 -59.20(11)
C5 C1 C2 Fe1 59.36(12)
C9 Fe1 C2 C1 -153.45(18)
C10 Fe1 C2 C1 42.2(2)
C3 Fe1 C2 C1 -119.01(15)
C8 Fe1 C2 C1 167.59(10)
C4 Fe1 C2 C1 -81.38(11)
C5 Fe1 C2 C1 -37.54(10)
C7 Fe1 C2 C1 124.17(10)
C6 Fe1 C2 C1 81.27(12)
C9 Fe1 C2 C3 -34.4(2)
C10 Fe1 C2 C3 161.19(19)
C8 Fe1 C2 C3 -73.40(12)
C4 Fe1 C2 C3 37.62(11)
C1 Fe1 C2 C3 119.01(15)
C5 Fe1 C2 C3 81.47(11)
C7 Fe1 C2 C3 -116.82(11)
C6 Fe1 C2 C3 -159.73(10)
C1 C2 C3 C4 -0.09(19)
Fe1 C2 C3 C4 -59.57(12)
C1 C2 C3 Fe1 59.48(11)
C9 Fe1 C3 C4 -74.71(12)
C10 Fe1 C3 C4 -44.4(2)
C8 Fe1 C3 C4 -116.28(11)
C2 Fe1 C3 C4 119.24(15)
C1 Fe1 C3 C4 81.50(11)
C5 Fe1 C3 C4 37.68(11)
C7 Fe1 C3 C4 -157.04(10)
C6 Fe1 C3 C4 173.84(17)
C9 Fe1 C3 C2 166.05(10)
C10 Fe1 C3 C2 -163.62(17)
C8 Fe1 C3 C2 124.48(11)
C4 Fe1 C3 C2 -119.24(15)
C1 Fe1 C3 C2 -37.73(10)
C5 Fe1 C3 C2 -81.55(11)
C7 Fe1 C3 C2 83.72(12)
C6 Fe1 C3 C2 54.6(2)
C2 C3 C4 C5 -0.02(19)
Fe1 C3 C4 C5 -59.58(12)
C2 C3 C4 Fe1 59.56(11)
C9 Fe1 C4 C3 121.08(11)
C10 Fe1 C4 C3 161.49(10)
C8 Fe1 C4 C3 80.24(12)
C2 Fe1 C4 C3 -37.82(10)
C1 Fe1 C4 C3 -81.61(11)
C5 Fe1 C4 C3 -119.25(16)
C7 Fe1 C4 C3 54.2(2)
C6 Fe1 C4 C3 -173.91(17)
C9 Fe1 C4 C5 -119.67(12)
C10 Fe1 C4 C5 -79.26(13)
C3 Fe1 C4 C5 119.25(16)
C8 Fe1 C4 C5 -160.51(11)
C2 Fe1 C4 C5 81.43(12)
C1 Fe1 C4 C5 37.64(11)
C7 Fe1 C4 C5 173.48(16)
C6 Fe1 C4 C5 -54.7(2)
C3 C4 C5 C1 0.1(2)
Fe1 C4 C5 C1 -59.18(12)
C3 C4 C5 Fe1 59.30(12)
C2 C1 C5 C4 -0.2(2)
Fe1 C1 C5 C4 59.06(12)
C2 C1 C5 Fe1 -59.24(12)
C9 Fe1 C5 C4 75.93(13)
C10 Fe1 C5 C4 118.67(12)
C3 Fe1 C5 C4 -37.66(11)
C8 Fe1 C5 C4 43.0(2)
C2 Fe1 C5 C4 -81.74(12)
C1 Fe1 C5 C4 -119.27(16)
C7 Fe1 C5 C4 -171.0(2)
C6 Fe1 C5 C4 159.46(11)
C9 Fe1 C5 C1 -164.80(10)
C10 Fe1 C5 C1 -122.05(11)
C3 Fe1 C5 C1 81.61(11)
C8 Fe1 C5 C1 162.31(15)
C4 Fe1 C5 C1 119.27(16)
C2 Fe1 C5 C1 37.54(10)
C7 Fe1 C5 C1 -51.7(3)
C6 Fe1 C5 C1 -81.26(12)
C9 Fe1 C6 C7 -81.21(10)
C10 Fe1 C6 C7 -119.18(14)
C3 Fe1 C6 C7 39.2(2)
C8 Fe1 C6 C7 -37.29(10)
C4 Fe1 C6 C7 -152.29(19)
C2 Fe1 C6 C7 79.99(11)
C1 Fe1 C6 C7 123.53(10)
C5 Fe1 C6 C7 167.07(10)
C9 Fe1 C6 C10 37.97(10)
C3 Fe1 C6 C10 158.38(19)
C8 Fe1 C6 C10 81.89(11)
C4 Fe1 C6 C10 -33.1(2)
C2 Fe1 C6 C10 -160.83(10)
C1 Fe1 C6 C10 -117.29(10)
C5 Fe1 C6 C10 -73.75(12)
C7 Fe1 C6 C10 119.18(14)
C9 Fe1 C6 C11 158.11(18)
C10 Fe1 C6 C11 120.1(2)
C3 Fe1 C6 C11 -81.5(3)
C8 Fe1 C6 C11 -157.97(18)
C4 Fe1 C6 C11 87.0(3)
C2 Fe1 C6 C11 -40.70(19)
C1 Fe1 C6 C11 2.84(18)
C5 Fe1 C6 C11 46.38(19)
C7 Fe1 C6 C11 -120.7(2)
C10 C6 C7 C8 1.15(18)
C11 C6 C7 C8 -169.99(15)
Fe1 C6 C7 C8 58.62(11)
C10 C6 C7 Fe1 -57.47(11)
C11 C6 C7 Fe1 131.39(16)
C9 Fe1 C7 C8 -37.94(10)
C10 Fe1 C7 C8 -82.25(10)
C3 Fe1 C7 C8 75.07(12)
C4 Fe1 C7 C8 36.2(2)
C2 Fe1 C7 C8 118.96(10)
C1 Fe1 C7 C8 161.61(10)
C5 Fe1 C7 C8 -158.4(2)
C6 Fe1 C7 C8 -120.03(14)
C9 Fe1 C7 C6 82.09(10)
C10 Fe1 C7 C6 37.78(9)
C3 Fe1 C7 C6 -164.91(10)
C8 Fe1 C7 C6 120.03(14)
C4 Fe1 C7 C6 156.22(17)
C2 Fe1 C7 C6 -121.01(10)
C1 Fe1 C7 C6 -78.36(12)
C5 Fe1 C7 C6 -38.3(3)
C6 C7 C8 C9 -0.40(19)
Fe1 C7 C8 C9 59.34(11)
C6 C7 C8 Fe1 -59.74(11)
C10 Fe1 C8 C9 -38.02(10)
C3 Fe1 C8 C9 118.67(10)
C4 Fe1 C8 C9 76.91(12)
C2 Fe1 C8 C9 159.24(10)
C1 Fe1 C8 C9 -173.7(2)
C5 Fe1 C8 C9 46.4(2)
C7 Fe1 C8 C9 -118.92(14)
C6 Fe1 C8 C9 -81.82(10)
C9 Fe1 C8 C7 118.92(14)
C10 Fe1 C8 C7 80.89(10)
C3 Fe1 C8 C7 -122.42(10)
C4 Fe1 C8 C7 -164.18(10)
C2 Fe1 C8 C7 -81.84(11)
C1 Fe1 C8 C7 -54.8(3)
C5 Fe1 C8 C7 165.34(15)
C6 Fe1 C8 C7 37.09(10)
C7 C8 C9 C10 -0.51(19)
Fe1 C8 C9 C10 59.58(12)
C7 C8 C9 Fe1 -60.10(11)
C10 Fe1 C9 C8 119.03(14)
C3 Fe1 C9 C8 -78.33(11)
C4 Fe1 C9 C8 -118.58(10)
C2 Fe1 C9 C8 -53.0(2)
C1 Fe1 C9 C8 175.04(16)
C5 Fe1 C9 C8 -159.12(10)
C7 Fe1 C9 C8 37.82(9)
C6 Fe1 C9 C8 81.39(10)
C3 Fe1 C9 C10 162.64(10)
C8 Fe1 C9 C10 -119.03(14)
C4 Fe1 C9 C10 122.40(11)
C2 Fe1 C9 C10 -171.99(17)
C1 Fe1 C9 C10 56.0(2)
C5 Fe1 C9 C10 81.86(12)
C7 Fe1 C9 C10 -81.21(11)
C6 Fe1 C9 C10 -37.64(10)
C8 C9 C10 C6 1.24(19)
Fe1 C9 C10 C6 61.02(12)
C8 C9 C10 Fe1 -59.78(12)
C7 C6 C10 C9 -1.46(18)
C11 C6 C10 C9 169.64(15)
Fe1 C6 C10 C9 -59.59(12)
C7 C6 C10 Fe1 58.13(11)
C11 C6 C10 Fe1 -130.76(16)
C3 Fe1 C10 C9 -41.6(2)
C8 Fe1 C10 C9 37.78(10)
C4 Fe1 C10 C9 -73.80(12)
C2 Fe1 C10 C9 171.31(19)
C1 Fe1 C10 C9 -157.12(10)
C5 Fe1 C10 C9 -115.76(11)
C7 Fe1 C10 C9 81.60(11)
C6 Fe1 C10 C9 119.15(14)
C9 Fe1 C10 C6 -119.15(14)
C3 Fe1 C10 C6 -160.76(17)
C8 Fe1 C10 C6 -81.38(10)
C4 Fe1 C10 C6 167.04(10)
C2 Fe1 C10 C6 52.2(2)
C1 Fe1 C10 C6 83.73(12)
C5 Fe1 C10 C6 125.08(10)
C7 Fe1 C10 C6 -37.55(9)
C7 C6 C11 C20 -50.6(2)
C10 C6 C11 C20 139.96(17)
Fe1 C6 C11 C20 45.4(2)
C7 C6 C11 C12 124.34(17)
C10 C6 C11 C12 -45.1(2)
Fe1 C6 C11 C12 -139.66(14)
C20 C11 C12 C13 171.58(15)
C6 C11 C12 C13 -3.7(2)
C20 C11 C12 C17 -6.5(2)
C6 C11 C12 C17 178.21(14)
C17 C12 C13 C14 -2.8(2)
C11 C12 C13 C14 179.12(15)
C12 C13 C14 C15 0.9(3)
C13 C14 C15 C16 0.5(3)
C14 C15 C16 C17 0.1(3)
C15 C16 C17 C12 -2.0(2)
C15 C16 C17 C18 175.64(15)
C13 C12 C17 C16 3.2(2)
C11 C12 C17 C16 -178.63(14)
C13 C12 C17 C18 -174.41(14)
C11 C12 C17 C18 3.7(2)
C16 C17 C18 C19 -173.70(14)
C12 C17 C18 C19 3.9(2)
C16 C17 C18 C31 6.8(2)
C12 C17 C18 C31 -175.59(14)
C17 C18 C19 C20 -8.8(2)
C31 C18 C19 C20 170.64(14)
C17 C18 C19 C21 171.28(14)
C31 C18 C19 C21 -9.2(2)
C12 C11 C20 C19 1.8(2)
C6 C11 C20 C19 176.81(15)
C12 C11 C20 C24 -176.58(14)
C6 C11 C20 C24 -1.5(3)
C18 C19 C20 C11 6.2(2)
C21 C19 C20 C11 -173.89(14)
C18 C19 C20 C24 -175.20(14)
C21 C19 C20 C24 4.70(18)
C18 C19 C21 C22 120.58(16)
C20 C19 C21 C22 -59.32(16)
C18 C19 C21 C26 -126.99(16)
C20 C19 C21 C26 53.12(17)
C26 C21 C22 C23 -54.96(18)
C19 C21 C22 C23 57.09(18)
C21 C22 C23 C24 0.5(2)
C22 C23 C24 C25 54.37(18)
C22 C23 C24 C20 -56.49(18)
C11 C20 C24 C25 118.03(17)
C19 C20 C24 C25 -60.47(16)
C11 C20 C24 C23 -129.72(16)
C19 C20 C24 C23 51.78(17)
C23 C24 C25 C26 -54.28(17)
C20 C24 C25 C26 58.73(17)
C23 C24 C25 C27 122.99(15)
C20 C24 C25 C27 -124.00(15)
C26 C25 C27 O1 142.37(19)
C24 C25 C27 O1 -34.4(2)
C26 C25 C27 O2 -37.8(2)
C24 C25 C27 O2 145.36(14)
O1 C27 O2 C28 -3.8(3)
C25 C27 O2 C28 176.41(14)
C27 C25 C26 C29 5.2(3)
C24 C25 C26 C29 -177.88(15)
C27 C25 C26 C21 -176.78(15)
C24 C25 C26 C21 0.17(19)
C22 C21 C26 C25 54.79(18)
C19 C21 C26 C25 -57.24(17)
C22 C21 C26 C29 -126.96(15)
C19 C21 C26 C29 121.00(15)
C25 C26 C29 O3 134.0(2)
C21 C26 C29 O3 -43.9(2)
C25 C26 C29 O4 -48.5(2)
C21 C26 C29 O4 133.59(15)
O3 C29 O4 C30 -3.4(3)
C26 C29 O4 C30 179.08(15)
C19 C18 C31 C32 133.75(17)
C17 C18 C31 C32 -46.8(2)
C19 C18 C31 C35 -40.5(2)
C17 C18 C31 C35 138.94(16)
C19 C18 C31 Fe2 -130.00(15)
C17 C18 C31 Fe2 49.4(2)
C38 Fe2 C31 C32 31.7(2)
C35 Fe2 C31 C32 -119.13(13)
C34 Fe2 C31 C32 -81.39(10)
C33 Fe2 C31 C32 -37.53(10)
C37 Fe2 C31 C32 74.61(12)
C39 Fe2 C31 C32 -155.97(17)
C36 Fe2 C31 C32 118.47(10)
C40 Fe2 C31 C32 162.45(10)
C38 Fe2 C31 C35 150.81(19)
C34 Fe2 C31 C35 37.74(9)
C33 Fe2 C31 C35 81.61(10)
C37 Fe2 C31 C35 -166.26(10)
C39 Fe2 C31 C35 -36.8(2)
C36 Fe2 C31 C35 -122.40(10)
C32 Fe2 C31 C35 119.13(13)
C40 Fe2 C31 C35 -78.42(11)
C38 Fe2 C31 C18 -93.1(2)
C35 Fe2 C31 C18 116.07(18)
C34 Fe2 C31 C18 153.81(16)
C33 Fe2 C31 C18 -162.33(17)
C37 Fe2 C31 C18 -50.19(17)
C39 Fe2 C31 C18 79.2(2)
C36 Fe2 C31 C18 -6.33(17)
C32 Fe2 C31 C18 -124.80(19)
C40 Fe2 C31 C18 37.65(18)
C35 C31 C32 C33 1.27(17)
C18 C31 C32 C33 -173.74(15)
Fe2 C31 C32 C33 58.88(11)
C35 C31 C32 Fe2 -57.61(10)
C18 C31 C32 Fe2 127.38(17)
C38 Fe2 C32 C33 72.19(11)
C35 Fe2 C32 C33 -81.83(10)
C34 Fe2 C32 C33 -37.71(9)
C37 Fe2 C32 C33 115.02(10)
C39 Fe2 C32 C33 37.3(2)
C36 Fe2 C32 C33 156.95(10)
C40 Fe2 C32 C33 -168.58(19)
C31 Fe2 C32 C33 -119.69(13)
C38 Fe2 C32 C31 -168.12(9)
C35 Fe2 C32 C31 37.86(9)
C34 Fe2 C32 C31 81.98(10)
C33 Fe2 C32 C31 119.69(13)
C37 Fe2 C32 C31 -125.29(10)
C39 Fe2 C32 C31 156.99(17)
C36 Fe2 C32 C31 -83.36(11)
C40 Fe2 C32 C31 -48.9(2)
C31 C32 C33 C34 -0.49(18)
Fe2 C32 C33 C34 59.42(11)
C31 C32 C33 Fe2 -59.91(11)
C38 Fe2 C33 C34 116.77(10)
C35 Fe2 C33 C34 -37.88(9)
C37 Fe2 C33 C34 157.41(10)
C39 Fe2 C33 C34 76.27(11)
C36 Fe2 C33 C34 -177.22(16)
C32 Fe2 C33 C34 -119.24(13)
C40 Fe2 C33 C34 51.0(2)
C31 Fe2 C33 C34 -81.85(10)
C38 Fe2 C33 C32 -123.99(10)
C35 Fe2 C33 C32 81.36(10)
C34 Fe2 C33 C32 119.24(13)
C37 Fe2 C33 C32 -83.35(11)
C39 Fe2 C33 C32 -164.48(9)
C36 Fe2 C33 C32 -58.0(2)
C40 Fe2 C33 C32 170.20(16)
C31 Fe2 C33 C32 37.39(9)
C32 C33 C34 C35 -0.50(18)
Fe2 C33 C34 C35 59.27(11)
C32 C33 C34 Fe2 -59.77(11)
C38 Fe2 C34 C33 -78.34(11)
C35 Fe2 C34 C33 119.16(13)
C37 Fe2 C34 C33 -49.84(19)
C39 Fe2 C34 C33 -119.88(10)
C36 Fe2 C34 C33 176.67(19)
C32 Fe2 C34 C33 37.75(9)
C40 Fe2 C34 C33 -159.38(9)
C31 Fe2 C34 C33 81.50(10)
C38 Fe2 C34 C35 162.51(9)
C33 Fe2 C34 C35 -119.16(13)
C37 Fe2 C34 C35 -169.00(14)
C39 Fe2 C34 C35 120.96(10)
C36 Fe2 C34 C35 57.5(2)
C32 Fe2 C34 C35 -81.41(10)
C40 Fe2 C34 C35 81.46(11)
C31 Fe2 C34 C35 -37.66(9)
C33 C34 C35 C31 1.31(18)
Fe2 C34 C35 C31 60.66(11)
C33 C34 C35 Fe2 -59.35(11)
C32 C31 C35 C34 -1.59(17)
C18 C31 C35 C34 173.80(14)
Fe2 C31 C35 C34 -59.63(11)
C32 C31 C35 Fe2 58.04(10)
C18 C31 C35 Fe2 -126.57(15)
C38 Fe2 C35 C34 -38.4(2)
C33 Fe2 C35 C34 37.73(10)
C37 Fe2 C35 C34 162.6(2)
C39 Fe2 C35 C34 -75.45(11)
C36 Fe2 C35 C34 -160.38(10)
C32 Fe2 C35 C34 81.69(10)
C40 Fe2 C35 C34 -118.53(10)
C31 Fe2 C35 C34 119.38(13)
C38 Fe2 C35 C31 -157.80(14)
C34 Fe2 C35 C31 -119.38(13)
C33 Fe2 C35 C31 -81.65(10)
C37 Fe2 C35 C31 43.3(3)
C39 Fe2 C35 C31 165.17(9)
C36 Fe2 C35 C31 80.24(11)
C32 Fe2 C35 C31 -37.69(9)
C40 Fe2 C35 C31 122.09(10)
C38 Fe2 C36 C37 37.93(10)
C35 Fe2 C36 C37 -165.09(10)
C34 Fe2 C36 C37 150.97(19)
C33 Fe2 C36 C37 -34.8(2)
C39 Fe2 C36 C37 81.98(11)
C32 Fe2 C36 C37 -77.08(12)
C40 Fe2 C36 C37 119.43(14)
C31 Fe2 C36 C37 -121.19(10)
C38 Fe2 C36 C40 -81.50(11)
C35 Fe2 C36 C40 75.49(12)
C34 Fe2 C36 C40 31.5(3)
C33 Fe2 C36 C40 -154.18(16)
C37 Fe2 C36 C40 -119.43(14)
C39 Fe2 C36 C40 -37.45(10)
C32 Fe2 C36 C40 163.49(10)
C31 Fe2 C36 C40 119.38(10)
C40 C36 C37 C38 -0.04(19)
Fe2 C36 C37 C38 -59.32(11)
C40 C36 C37 Fe2 59.28(12)
C38 Fe2 C37 C36 -119.08(15)
C35 Fe2 C37 C36 47.3(3)
C34 Fe2 C37 C36 -159.33(15)
C33 Fe2 C37 C36 165.54(10)
C39 Fe2 C37 C36 -81.15(11)
C32 Fe2 C37 C36 122.49(10)
C40 Fe2 C37 C36 -37.55(10)
C31 Fe2 C37 C36 81.14(12)
C35 Fe2 C37 C38 166.4(2)
C34 Fe2 C37 C38 -40.3(2)
C33 Fe2 C37 C38 -75.38(12)
C39 Fe2 C37 C38 37.93(10)
C36 Fe2 C37 C38 119.08(15)
C32 Fe2 C37 C38 -118.43(10)
C40 Fe2 C37 C38 81.54(11)
C31 Fe2 C37 C38 -159.78(10)
C36 C37 C38 C39 -0.08(18)
Fe2 C37 C38 C39 -59.85(11)
C36 C37 C38 Fe2 59.77(11)
C35 Fe2 C38 C39 -52.3(2)
C34 Fe2 C38 C39 -79.63(12)
C33 Fe2 C38 C39 -120.72(11)
C37 Fe2 C38 C39 118.88(14)
C36 Fe2 C38 C39 81.16(11)
C32 Fe2 C38 C39 -160.47(10)
C40 Fe2 C38 C39 37.38(10)
C31 Fe2 C38 C39 175.72(18)
C35 Fe2 C38 C37 -171.19(14)
C34 Fe2 C38 C37 161.48(10)
C33 Fe2 C38 C37 120.39(10)
C39 Fe2 C38 C37 -118.88(14)
C36 Fe2 C38 C37 -37.72(10)
C32 Fe2 C38 C37 80.64(12)
C40 Fe2 C38 C37 -81.50(11)
C31 Fe2 C38 C37 56.8(2)
C37 C38 C39 C40 0.17(19)
Fe2 C38 C39 C40 -59.49(11)
C37 C38 C39 Fe2 59.66(11)
C38 Fe2 C39 C40 119.46(15)
C35 Fe2 C39 C40 -83.81(12)
C34 Fe2 C39 C40 -124.64(11)
C33 Fe2 C39 C40 -165.48(10)
C37 Fe2 C39 C40 81.46(11)
C36 Fe2 C39 C40 37.59(10)
C32 Fe2 C39 C40 167.30(16)
C31 Fe2 C39 C40 -56.7(2)
C35 Fe2 C39 C38 156.73(10)
C34 Fe2 C39 C38 115.90(11)
C33 Fe2 C39 C38 75.05(12)
C37 Fe2 C39 C38 -38.00(10)
C36 Fe2 C39 C38 -81.87(11)
C32 Fe2 C39 C38 47.8(2)
C40 Fe2 C39 C38 -119.46(15)
C31 Fe2 C39 C38 -176.12(16)
C38 C39 C40 C36 -0.20(19)
Fe2 C39 C40 C36 -59.11(12)
C38 C39 C40 Fe2 58.92(11)
C37 C36 C40 C39 0.15(19)
Fe2 C36 C40 C39 59.04(11)
C37 C36 C40 Fe2 -58.90(11)
C38 Fe2 C40 C39 -37.72(11)
C35 Fe2 C40 C39 115.26(11)
C34 Fe2 C40 C39 71.96(12)
C33 Fe2 C40 C39 34.8(2)
C37 Fe2 C40 C39 -81.84(11)
C36 Fe2 C40 C39 -119.44(15)
C32 Fe2 C40 C39 -165.10(18)
C31 Fe2 C40 C39 157.97(10)
C38 Fe2 C40 C36 81.72(11)
C35 Fe2 C40 C36 -125.29(10)
C34 Fe2 C40 C36 -168.60(9)
C33 Fe2 C40 C36 154.22(16)
C37 Fe2 C40 C36 37.60(10)
C39 Fe2 C40 C36 119.44(15)
C32 Fe2 C40 C36 -45.7(2)
C31 Fe2 C40 C36 -82.59(12)
C46 C41 C42 C43 55.5(3)
C41 C42 C43 C44 -54.3(3)
C42 C43 C44 C45 54.1(3)
C43 C44 C45 C46 -55.4(3)
C44 C45 C46 C41 56.6(3)
C42 C41 C46 C45 -56.8(3)
